data_1571209
loop_
_publ_author_name
'Kounalis, Errikos'
'van Tongeren, Dylan'
'Melnikov, Stanislav'
'Lutz, Martin'
'Broere, Dani&#xeb;l L J'

_publ_section_title
;
 Pendulum-like hemilability in a Ti-based frustrated Lewis Trio.
;
_journal_issue 15
_journal_name_full 'Chemical science'
_journal_page_first 5555
_journal_page_last 5563
_journal_paper_doi 10.1039/d3sc06789k
_journal_volume 15
_journal_year 2024
_chemical_formula_moiety 'C26 H44 Cl3 N2 P2 Ti, C32 H12 B F24'
_chemical_formula_sum 'C58 H56 B Cl3 F24 N2 P2 Ti'
_chemical_formula_weight 1464.04
_space_group_crystal_system monoclinic
_space_group_IT_number 14
_space_group_name_Hall '-P 2ybc'
_space_group_name_H-M_alt 'P 1 21/c 1'
_atom_sites_solution_hydrogens geom
_atom_sites_solution_primary dual
_atom_sites_solution_secondary difmap
_audit_creation_method SHELXL-2018/3
_audit_update_record
;
2023-10-26 deposited with the CCDC.	2024-03-08 downloaded from the CCDC.
;
_cell_angle_alpha 90
_cell_angle_beta 90.255(3)
_cell_angle_gamma 90
_cell_formula_units_Z 4
_cell_length_a 18.2372(13)
_cell_length_b 18.2261(10)
_cell_length_c 19.3593(8)
_cell_measurement_reflns_used 20921
_cell_measurement_temperature 150(2)
_cell_measurement_theta_max 25.19
_cell_measurement_theta_min 1.09
_cell_volume 6434.8(6)
_computing_cell_refinement Peakref
_computing_data_collection Apex3
_computing_data_reduction 'Eval15, Sadabs'
_computing_structure_refinement 'SHELXL-2018/3 (Sheldrick, 2018)'
_computing_structure_solution SHELXT
_diffrn_ambient_temperature 150(2)
_diffrn_measured_fraction_theta_full 1.000
_diffrn_measured_fraction_theta_max 1.000
_diffrn_measurement_device_type 'Bruker Kappa ApexII'
_diffrn_measurement_method '\w scans'
_diffrn_radiation_type MoK\a
_diffrn_radiation_wavelength 0.71073
_diffrn_reflns_av_R_equivalents 0.0590
_diffrn_reflns_av_unetI/netI 0.0634
_diffrn_reflns_Laue_measured_fraction_full 1.000
_diffrn_reflns_Laue_measured_fraction_max 1.000
_diffrn_reflns_limit_h_max 21
_diffrn_reflns_limit_h_min -21
_diffrn_reflns_limit_k_max 21
_diffrn_reflns_limit_k_min -21
_diffrn_reflns_limit_l_max 23
_diffrn_reflns_limit_l_min -20
_diffrn_reflns_number 41765
_diffrn_reflns_point_group_measured_fraction_full 1.000
_diffrn_reflns_point_group_measured_fraction_max 1.000
_diffrn_reflns_theta_full 25.160
_diffrn_reflns_theta_max 25.160
_diffrn_reflns_theta_min 1.117
_diffrn_source 'sealed tube'
_exptl_absorpt_coefficient_mu 0.416
_exptl_absorpt_correction_T_max 0.7452
_exptl_absorpt_correction_T_min 0.6139
_exptl_absorpt_correction_type multi-scan
_exptl_absorpt_process_details
;
 SADABS 2016/2: Krause, L., Herbst-Irmer, R., Sheldrick G.M. & Stalke D.,
 J. Appl. Cryst. 48 (2015) 3-10
;
_exptl_crystal_colour 'dark red'
_exptl_crystal_density_diffrn 1.511
_exptl_crystal_description block
_exptl_crystal_F_000 2968
_exptl_crystal_size_max 0.42
_exptl_crystal_size_mid 0.31
_exptl_crystal_size_min 0.08
_refine_diff_density_max 0.677
_refine_diff_density_min -0.748
_refine_diff_density_rms 0.087
_refine_ls_extinction_method none
_refine_ls_goodness_of_fit_ref 1.029
_refine_ls_hydrogen_treatment constr
_refine_ls_matrix_type full
_refine_ls_number_parameters 832
_refine_ls_number_reflns 11528
_refine_ls_number_restraints 0
_refine_ls_restrained_S_all 1.029
_refine_ls_R_factor_all 0.1030
_refine_ls_R_factor_gt 0.0589
_refine_ls_shift/su_max 0.000
_refine_ls_shift/su_mean 0.000
_refine_ls_structure_factor_coef Fsqd
_refine_ls_weighting_details 'w=1/[\s^2^(Fo^2^)+(0.0905P)^2^+6.3794P] where P=(Fo^2^+2Fc^2^)/3'
_refine_ls_weighting_scheme calc
_refine_ls_wR_factor_gt 0.1456
_refine_ls_wR_factor_ref 0.1699
_reflns_Friedel_coverage 0.000
_reflns_number_gt 7453
_reflns_number_total 11528
_reflns_threshold_expression 'I > 2\s(I)'
_cod_data_source_file d3sc06789k2.cif
_cod_data_source_block l1212a
_cod_depositor_comments 'Adding full bibliography for 1571205--1571209.cif.'
_cod_original_sg_symbol_H-M 'P 21/c'
_cod_database_code 1571209
_shelx_shelxl_version_number 2018/3
_shelx_space_group_comment
;
The symmetry employed for this shelxl refinement is uniquely defined
by the following loop, which should always be used as a source of
symmetry information in preference to the above space-group names.
They are only intended as comments.
;

loop_
_space_group_symop_operation_xyz
'x, y, z'
'-x, y+1/2, -z+1/2'
'-x, -y, -z'
'x, -y-1/2, z-1/2'

loop_
_atom_site_label
_atom_site_type_symbol
_atom_site_fract_x
_atom_site_fract_y
_atom_site_fract_z
_atom_site_U_iso_or_equiv
_atom_site_adp_type
_atom_site_occupancy
_atom_site_site_symmetry_order
_atom_site_calc_flag
_atom_site_refinement_flags_posn
_atom_site_refinement_flags_adp
_atom_site_refinement_flags_occupancy
_atom_site_disorder_assembly
_atom_site_disorder_group
Ti1 Ti 0.73051(4) 0.21330(4) 0.19612(4) 0.02393(19) Uani 1 1 d . . . . .
Cl1 Cl 0.81989(6) 0.29432(6) 0.16794(6) 0.0335(3) Uani 1 1 d . . . . .
Cl2 Cl 0.64711(6) 0.12187(6) 0.20528(6) 0.0361(3) Uani 1 1 d . . . . .
Cl3 Cl 0.70219(6) 0.26678(6) 0.29921(5) 0.0356(3) Uani 1 1 d . . . . .
P1 P 0.62261(6) 0.30778(6) 0.13744(5) 0.0255(3) Uani 1 1 d . . . . .
P2 P 0.83598(6) 0.12990(6) 0.27282(5) 0.0236(3) Uani 1 1 d . . . . .
N1 N 0.7072(2) 0.19473(19) 0.08605(17) 0.0315(9) Uani 1 1 d . . . . .
N2 N 0.8016(2) 0.14191(19) 0.13371(17) 0.0293(8) Uani 1 1 d . . . . .
C1 C 0.5960(2) 0.2537(2) 0.0592(2) 0.0317(10) Uani 1 1 d . . . . .
H1A H 0.554295 0.221024 0.070194 0.038 Uiso 1 1 calc R U . . .
H1B H 0.580562 0.287322 0.021692 0.038 Uiso 1 1 calc R U . . .
C2 C 0.6602(3) 0.2090(2) 0.0363(2) 0.0308(10) Uani 1 1 d . . . . .
C3 C 0.6730(3) 0.1795(3) -0.0306(2) 0.0375(11) Uani 1 1 d . . . . .
H3 H 0.639135 0.188929 -0.066906 0.045 Uiso 1 1 calc R U . . .
C4 C 0.7339(3) 0.1374(3) -0.0430(2) 0.0416(12) Uani 1 1 d . . . . .
H4 H 0.742630 0.119153 -0.088199 0.050 Uiso 1 1 calc R U . . .
C5 C 0.7838(3) 0.1211(2) 0.0108(2) 0.0356(11) Uani 1 1 d . . . . .
C6 C 0.7656(3) 0.1508(2) 0.0738(2) 0.0311(10) Uani 1 1 d . . . . .
C7 C 0.8503(3) 0.0809(3) 0.0121(2) 0.0446(13) Uani 1 1 d . . . . .
H7 H 0.867538 0.058106 -0.028839 0.053 Uiso 1 1 calc R U . . .
C8 C 0.8902(3) 0.0745(2) 0.0726(2) 0.0379(12) Uani 1 1 d . . . . .
H8 H 0.935318 0.048550 0.072576 0.046 Uiso 1 1 calc R U . . .
C9 C 0.8644(2) 0.1065(2) 0.1353(2) 0.0304(10) Uani 1 1 d . . . . .
C10 C 0.9032(2) 0.1082(2) 0.2033(2) 0.0307(10) Uani 1 1 d . . . . .
H10A H 0.942232 0.145908 0.202479 0.037 Uiso 1 1 calc R U . . .
H10B H 0.926232 0.059999 0.212401 0.037 Uiso 1 1 calc R U . . .
C11 C 0.6577(2) 0.3965(2) 0.0989(2) 0.0327(10) Uani 1 1 d . . . . .
C12 C 0.7118(3) 0.3771(3) 0.0415(2) 0.0422(12) Uani 1 1 d . . . . .
H12A H 0.685173 0.354561 0.002843 0.063 Uiso 1 1 calc R U . . .
H12B H 0.748350 0.342437 0.059333 0.063 Uiso 1 1 calc R U . . .
H12C H 0.736374 0.421726 0.025610 0.063 Uiso 1 1 calc R U . . .
C13 C 0.6966(3) 0.4414(2) 0.1561(3) 0.0390(11) Uani 1 1 d . . . . .
H13A H 0.733941 0.410881 0.178616 0.059 Uiso 1 1 calc R U . . .
H13B H 0.660528 0.457233 0.190407 0.059 Uiso 1 1 calc R U . . .
H13C H 0.719983 0.484570 0.135573 0.059 Uiso 1 1 calc R U . . .
C14 C 0.5969(3) 0.4437(3) 0.0665(3) 0.0469(13) Uani 1 1 d . . . . .
H14A H 0.618916 0.485828 0.042882 0.070 Uiso 1 1 calc R U . . .
H14B H 0.563923 0.461197 0.102751 0.070 Uiso 1 1 calc R U . . .
H14C H 0.569103 0.414263 0.033079 0.070 Uiso 1 1 calc R U . . .
C15 C 0.5333(2) 0.3229(2) 0.1840(2) 0.0323(10) Uani 1 1 d . . . . .
C16 C 0.4691(3) 0.3420(3) 0.1364(3) 0.0479(13) Uani 1 1 d . . . . .
H16A H 0.424762 0.349220 0.164054 0.072 Uiso 1 1 calc R U . . .
H16B H 0.461052 0.301837 0.103586 0.072 Uiso 1 1 calc R U . . .
H16C H 0.480210 0.387159 0.111095 0.072 Uiso 1 1 calc R U . . .
C17 C 0.5152(3) 0.2502(3) 0.2201(3) 0.0420(12) Uani 1 1 d . . . . .
H17A H 0.553541 0.238893 0.254098 0.063 Uiso 1 1 calc R U . . .
H17B H 0.512726 0.210805 0.185693 0.063 Uiso 1 1 calc R U . . .
H17C H 0.467868 0.254450 0.243465 0.063 Uiso 1 1 calc R U . . .
C18 C 0.5438(3) 0.3815(3) 0.2391(2) 0.0408(12) Uani 1 1 d . . . . .
H18A H 0.549909 0.429439 0.216968 0.061 Uiso 1 1 calc R U . . .
H18B H 0.587488 0.370121 0.266739 0.061 Uiso 1 1 calc R U . . .
H18C H 0.500692 0.382698 0.269179 0.061 Uiso 1 1 calc R U . . .
C19 C 0.8941(2) 0.1769(2) 0.3408(2) 0.0272(10) Uani 1 1 d . . . . .
C20 C 0.9700(2) 0.1426(3) 0.3514(2) 0.0375(11) Uani 1 1 d . . . . .
H20A H 0.997138 0.170566 0.386349 0.056 Uiso 1 1 calc R U . . .
H20B H 0.996957 0.143597 0.307679 0.056 Uiso 1 1 calc R U . . .
H20C H 0.964537 0.091693 0.366812 0.056 Uiso 1 1 calc R U . . .
C21 C 0.8520(3) 0.1788(3) 0.4091(2) 0.0402(12) Uani 1 1 d . . . . .
H21A H 0.849852 0.129200 0.428640 0.060 Uiso 1 1 calc R U . . .
H21B H 0.802169 0.196821 0.400818 0.060 Uiso 1 1 calc R U . . .
H21C H 0.877245 0.211486 0.441643 0.060 Uiso 1 1 calc R U . . .
C22 C 0.9059(3) 0.2564(2) 0.3170(2) 0.0366(11) Uani 1 1 d . . . . .
H22A H 0.858348 0.281054 0.312747 0.055 Uiso 1 1 calc R U . . .
H22B H 0.930482 0.256456 0.272067 0.055 Uiso 1 1 calc R U . . .
H22C H 0.936360 0.282272 0.350908 0.055 Uiso 1 1 calc R U . . .
C23 C 0.8066(3) 0.0356(2) 0.3026(2) 0.0329(10) Uani 1 1 d . . . . .
C24 C 0.7848(3) -0.0089(2) 0.2384(2) 0.0407(12) Uani 1 1 d . . . . .
H24A H 0.763971 -0.056049 0.252756 0.061 Uiso 1 1 calc R U . . .
H24B H 0.828217 -0.017553 0.209931 0.061 Uiso 1 1 calc R U . . .
H24C H 0.748226 0.018487 0.211590 0.061 Uiso 1 1 calc R U . . .
C25 C 0.8667(3) -0.0066(2) 0.3406(2) 0.0432(12) Uani 1 1 d . . . . .
H25A H 0.877169 0.017308 0.384860 0.065 Uiso 1 1 calc R U . . .
H25B H 0.911218 -0.007257 0.312409 0.065 Uiso 1 1 calc R U . . .
H25C H 0.850335 -0.057073 0.348820 0.065 Uiso 1 1 calc R U . . .
C26 C 0.7388(3) 0.0433(3) 0.3490(2) 0.0424(12) Uani 1 1 d . . . . .
H26A H 0.722017 -0.005455 0.363123 0.064 Uiso 1 1 calc R U . . .
H26B H 0.699622 0.068215 0.323306 0.064 Uiso 1 1 calc R U . . .
H26C H 0.751597 0.072164 0.390025 0.064 Uiso 1 1 calc R U . . .
F1 F 0.4324(3) 0.0966(2) 0.09343(16) 0.1109(18) Uani 1 1 d . . . . .
F2 F 0.3736(2) 0.0035(3) 0.1215(2) 0.1132(18) Uani 1 1 d . . . . .
F3 F 0.48497(19) 0.0118(2) 0.14595(16) 0.0736(11) Uani 1 1 d . . . . .
F4 F 0.53651(16) 0.0787(2) 0.38198(16) 0.0656(9) Uani 1 1 d . . . . .
F5 F 0.45092(16) 0.12189(17) 0.44487(13) 0.0499(7) Uani 1 1 d . . . . .
F6 F 0.51789(19) 0.19400(19) 0.38637(17) 0.0720(10) Uani 1 1 d . . . . .
F7 F 0.34715(14) 0.26594(14) 0.03392(13) 0.0404(6) Uani 1 1 d . . . . .
F8 F 0.26567(15) 0.3232(2) -0.02359(13) 0.0574(9) Uani 1 1 d . . . . .
F9 F 0.32491(15) 0.37807(14) 0.05683(14) 0.0471(7) Uani 1 1 d . . . . .
F10 F -0.00611(14) 0.23229(14) 0.11458(14) 0.0407(6) Uani 1 1 d . . . . .
F11 F 0.01558(14) 0.32969(16) 0.05688(14) 0.0468(7) Uani 1 1 d . . . . .
F12 F 0.00247(14) 0.33540(16) 0.16678(14) 0.0480(7) Uani 1 1 d . . . . .
F13 F 0.06003(16) 0.04973(16) 0.47420(13) 0.0507(8) Uani 1 1 d . . . . .
F14 F 0.17427(14) 0.02779(14) 0.48558(11) 0.0395(6) Uani 1 1 d . . . . .
F15 F 0.10150(17) -0.05753(13) 0.45192(13) 0.0497(8) Uani 1 1 d . . . . .
F16 F 0.03107(18) -0.07121(16) 0.20815(13) 0.0590(9) Uani 1 1 d . . . . .
F17 F 0.13842(17) -0.06745(15) 0.16477(14) 0.0528(8) Uani 1 1 d . . . . .
F18 F 0.06034(17) 0.01528(14) 0.13901(13) 0.0464(7) Uani 1 1 d . . . . .
F19 F 0.37940(17) 0.43471(17) 0.34078(18) 0.0632(9) Uani 1 1 d . . . . .
F20 F 0.4012(2) 0.3831(2) 0.4357(2) 0.0969(14) Uani 1 1 d . . . . .
F21 F 0.3343(2) 0.47946(18) 0.4316(2) 0.0864(12) Uani 1 1 d . . . . .
F22 F 0.04802(16) 0.29244(15) 0.46403(15) 0.0511(8) Uani 1 1 d . . . . .
F23 F 0.10110(17) 0.37887(19) 0.51823(15) 0.0649(9) Uani 1 1 d . . . . .
F24 F 0.04799(18) 0.40052(17) 0.42283(17) 0.0655(9) Uani 1 1 d . . . . .
C27 C 0.3143(2) 0.1599(2) 0.2726(2) 0.0229(9) Uani 1 1 d . . . . .
C28 C 0.3366(2) 0.1201(2) 0.2141(2) 0.0254(9) Uani 1 1 d . . . . .
H28 H 0.303886 0.116966 0.175884 0.030 Uiso 1 1 calc R U . . .
C29 C 0.4031(2) 0.0855(2) 0.2096(2) 0.0266(9) Uani 1 1 d . . . . .
C30 C 0.4521(2) 0.0868(2) 0.2645(2) 0.0282(10) Uani 1 1 d . . . . .
H30 H 0.498390 0.063125 0.261453 0.034 Uiso 1 1 calc R U . . .
C31 C 0.4315(2) 0.1237(2) 0.3241(2) 0.0273(10) Uani 1 1 d . . . . .
C32 C 0.3639(2) 0.1584(2) 0.3276(2) 0.0249(9) Uani 1 1 d . . . . .
H32 H 0.350790 0.182270 0.369377 0.030 Uiso 1 1 calc R U . . .
C33 C 0.4237(3) 0.0495(3) 0.1430(2) 0.0392(12) Uani 1 1 d . . . . .
C34 C 0.4834(3) 0.1291(3) 0.3835(2) 0.0381(11) Uani 1 1 d . . . . .
C35 C 0.2089(2) 0.2363(2) 0.20256(19) 0.0210(9) Uani 1 1 d . . . . .
C36 C 0.2582(2) 0.2596(2) 0.15251(19) 0.0228(9) Uani 1 1 d . . . . .
H36 H 0.309177 0.252857 0.160779 0.027 Uiso 1 1 calc R U . . .
C37 C 0.2361(2) 0.2922(2) 0.09089(19) 0.0208(9) Uani 1 1 d . . . . .
C38 C 0.1628(2) 0.3036(2) 0.0774(2) 0.0242(9) Uani 1 1 d . . . . .
H38 H 0.147492 0.325224 0.035057 0.029 Uiso 1 1 calc R U . . .
C39 C 0.1118(2) 0.2832(2) 0.1266(2) 0.0233(9) Uani 1 1 d . . . . .
C40 C 0.1353(2) 0.2502(2) 0.18763(19) 0.0235(9) Uani 1 1 d . . . . .
H40 H 0.099505 0.236593 0.220736 0.028 Uiso 1 1 calc R U . . .
C41 C 0.2928(2) 0.3148(2) 0.0398(2) 0.0288(10) Uani 1 1 d . . . . .
C42 C 0.0324(2) 0.2954(2) 0.1159(2) 0.0295(10) Uani 1 1 d . . . . .
C43 C 0.1780(2) 0.1273(2) 0.29167(19) 0.0205(8) Uani 1 1 d . . . . .
C44 C 0.1656(2) 0.1014(2) 0.35854(19) 0.0203(8) Uani 1 1 d . . . . .
H44 H 0.183892 0.128971 0.396525 0.024 Uiso 1 1 calc R U . . .
C45 C 0.1273(2) 0.0367(2) 0.37163(19) 0.0204(8) Uani 1 1 d . . . . .
C46 C 0.1008(2) -0.0059(2) 0.31793(19) 0.0213(9) Uani 1 1 d . . . . .
H46 H 0.076045 -0.050772 0.326589 0.026 Uiso 1 1 calc R U . . .
C47 C 0.1113(2) 0.0189(2) 0.2515(2) 0.0229(9) Uani 1 1 d . . . . .
C48 C 0.1495(2) 0.0838(2) 0.2389(2) 0.0228(9) Uani 1 1 d . . . . .
H48 H 0.156402 0.098912 0.192390 0.027 Uiso 1 1 calc R U . . .
C49 C 0.1154(2) 0.0143(2) 0.4451(2) 0.0285(10) Uani 1 1 d . . . . .
C50 C 0.0850(2) -0.0258(2) 0.1917(2) 0.0310(10) Uani 1 1 d . . . . .
C51 C 0.2269(2) 0.2626(2) 0.33341(19) 0.0225(9) Uani 1 1 d . . . . .
C52 C 0.2859(2) 0.3108(2) 0.3441(2) 0.0280(10) Uani 1 1 d . . . . .
H52 H 0.329641 0.303632 0.318538 0.034 Uiso 1 1 calc R U . . .
C53 C 0.2827(3) 0.3686(2) 0.3908(2) 0.0327(10) Uani 1 1 d . . . . .
C54 C 0.2204(3) 0.3810(2) 0.4284(2) 0.0328(11) Uani 1 1 d . . . . .
H54 H 0.218664 0.419800 0.461177 0.039 Uiso 1 1 calc R U . . .
C55 C 0.1596(2) 0.3360(2) 0.4180(2) 0.0278(10) Uani 1 1 d . . . . .
C56 C 0.1635(2) 0.2781(2) 0.37126(19) 0.0239(9) Uani 1 1 d . . . . .
H56 H 0.121526 0.247896 0.364810 0.029 Uiso 1 1 calc R U . . .
C57 C 0.3488(3) 0.4162(3) 0.4004(3) 0.0458(13) Uani 1 1 d . . . . .
C58 C 0.0908(3) 0.3520(2) 0.4552(2) 0.0362(11) Uani 1 1 d . . . . .
B1 B 0.2325(3) 0.1969(2) 0.2757(2) 0.0231(10) Uani 1 1 d . . . . .

loop_
_atom_site_aniso_label
_atom_site_aniso_U_11
_atom_site_aniso_U_22
_atom_site_aniso_U_33
_atom_site_aniso_U_23
_atom_site_aniso_U_13
_atom_site_aniso_U_12
Ti1 0.0346(4) 0.0177(4) 0.0194(4) -0.0016(3) 0.0002(3) 0.0005(3)
Cl1 0.0345(6) 0.0288(6) 0.0374(6) 0.0079(5) -0.0002(5) -0.0024(5)
Cl2 0.0441(7) 0.0224(5) 0.0419(6) -0.0006(5) -0.0016(5) -0.0053(5)
Cl3 0.0445(7) 0.0369(6) 0.0254(5) -0.0107(5) 0.0005(5) 0.0066(5)
P1 0.0334(6) 0.0180(5) 0.0250(6) 0.0010(5) -0.0010(5) -0.0028(5)
P2 0.0389(6) 0.0120(5) 0.0199(5) 0.0016(4) 0.0022(4) 0.0023(5)
N1 0.050(2) 0.0210(19) 0.0239(19) -0.0021(16) -0.0001(17) 0.0064(17)
N2 0.045(2) 0.0228(19) 0.0202(18) 0.0000(15) 0.0012(16) 0.0074(17)
C1 0.041(3) 0.029(2) 0.025(2) -0.001(2) -0.0111(19) -0.001(2)
C2 0.050(3) 0.019(2) 0.024(2) 0.0018(18) -0.010(2) -0.004(2)
C3 0.059(3) 0.031(3) 0.022(2) 0.000(2) -0.006(2) 0.000(2)
C4 0.072(4) 0.032(3) 0.020(2) -0.003(2) 0.004(2) 0.004(3)
C5 0.063(3) 0.022(2) 0.021(2) 0.0001(19) 0.003(2) 0.004(2)
C6 0.050(3) 0.024(2) 0.020(2) 0.0005(18) 0.002(2) 0.002(2)
C7 0.077(4) 0.030(3) 0.026(2) -0.003(2) 0.013(2) 0.019(3)
C8 0.061(3) 0.026(2) 0.027(2) 0.002(2) 0.010(2) 0.011(2)
C9 0.046(3) 0.016(2) 0.029(2) 0.0059(18) 0.006(2) 0.004(2)
C10 0.044(3) 0.024(2) 0.024(2) 0.0031(19) 0.0046(19) 0.011(2)
C11 0.040(3) 0.018(2) 0.040(3) 0.007(2) 0.000(2) -0.001(2)
C12 0.057(3) 0.027(3) 0.042(3) 0.018(2) 0.008(2) -0.003(2)
C13 0.040(3) 0.022(2) 0.054(3) 0.000(2) -0.002(2) -0.003(2)
C14 0.055(3) 0.029(3) 0.056(3) 0.016(2) -0.002(3) 0.002(2)
C15 0.032(2) 0.026(2) 0.039(3) 0.001(2) 0.004(2) -0.001(2)
C16 0.039(3) 0.049(3) 0.056(3) 0.005(3) 0.001(2) -0.003(3)
C17 0.040(3) 0.030(3) 0.057(3) 0.005(2) 0.011(2) -0.003(2)
C18 0.044(3) 0.035(3) 0.043(3) -0.007(2) 0.009(2) 0.008(2)
C19 0.040(3) 0.015(2) 0.026(2) 0.0033(18) -0.0041(19) 0.0014(19)
C20 0.048(3) 0.028(3) 0.037(3) -0.001(2) -0.011(2) 0.006(2)
C21 0.063(3) 0.031(3) 0.026(2) -0.006(2) -0.008(2) 0.010(2)
C22 0.046(3) 0.020(2) 0.044(3) 0.003(2) -0.013(2) -0.007(2)
C23 0.056(3) 0.015(2) 0.028(2) 0.0048(19) 0.000(2) -0.002(2)
C24 0.065(3) 0.013(2) 0.043(3) 0.002(2) -0.005(2) -0.005(2)
C25 0.071(4) 0.019(2) 0.040(3) 0.011(2) -0.001(2) 0.006(2)
C26 0.064(3) 0.030(3) 0.034(3) 0.011(2) 0.010(2) -0.004(2)
F1 0.230(5) 0.069(3) 0.0341(18) 0.0113(19) 0.038(2) 0.058(3)
F2 0.073(2) 0.145(4) 0.121(3) -0.114(3) 0.014(2) -0.016(3)
F3 0.081(2) 0.087(3) 0.0531(19) -0.0176(18) 0.0031(17) 0.048(2)
F4 0.0506(18) 0.090(3) 0.0563(19) -0.0084(18) -0.0176(15) 0.0307(19)
F5 0.0580(18) 0.0589(19) 0.0328(15) 0.0034(14) -0.0063(13) 0.0036(15)
F6 0.086(2) 0.067(2) 0.063(2) 0.0134(18) -0.0355(18) -0.040(2)
F7 0.0418(15) 0.0375(15) 0.0420(15) 0.0035(13) 0.0112(12) 0.0086(13)
F8 0.0423(16) 0.104(3) 0.0256(14) 0.0239(16) 0.0017(12) 0.0047(17)
F9 0.0542(17) 0.0300(15) 0.0574(18) 0.0016(13) 0.0153(14) -0.0135(14)
F10 0.0367(15) 0.0291(14) 0.0562(17) 0.0076(13) -0.0023(12) -0.0032(12)
F11 0.0394(15) 0.0502(18) 0.0508(17) 0.0275(15) -0.0039(13) 0.0078(14)
F12 0.0435(16) 0.0474(17) 0.0532(17) -0.0137(14) 0.0054(13) 0.0165(14)
F13 0.0643(19) 0.0565(19) 0.0314(14) 0.0142(14) 0.0183(13) 0.0215(16)
F14 0.0581(17) 0.0374(15) 0.0230(12) 0.0075(12) -0.0092(12) -0.0068(13)
F15 0.099(2) 0.0192(13) 0.0311(14) 0.0123(11) -0.0042(14) -0.0210(14)
F16 0.094(2) 0.0471(18) 0.0359(15) -0.0110(14) 0.0030(15) -0.0466(18)
F17 0.081(2) 0.0330(16) 0.0441(16) -0.0215(13) 0.0018(15) 0.0129(15)
F18 0.083(2) 0.0242(14) 0.0315(14) -0.0033(12) -0.0194(13) -0.0034(14)
F19 0.063(2) 0.0468(19) 0.080(2) -0.0094(17) 0.0076(17) -0.0285(16)
F20 0.093(3) 0.066(2) 0.131(3) 0.027(2) -0.066(3) -0.038(2)
F21 0.099(3) 0.046(2) 0.114(3) -0.051(2) 0.028(2) -0.040(2)
F22 0.0630(19) 0.0307(15) 0.0598(18) -0.0088(14) 0.0235(15) -0.0055(14)
F23 0.070(2) 0.077(2) 0.0471(18) -0.0368(17) 0.0104(15) 0.0002(18)
F24 0.068(2) 0.0497(19) 0.079(2) 0.0238(17) 0.0117(17) 0.0285(17)
C27 0.035(2) 0.0107(19) 0.023(2) 0.0045(17) 0.0015(18) -0.0062(17)
C28 0.034(2) 0.015(2) 0.026(2) 0.0033(18) -0.0026(18) -0.0037(19)
C29 0.038(2) 0.013(2) 0.029(2) 0.0032(18) 0.0011(19) -0.0002(19)
C30 0.034(2) 0.016(2) 0.035(2) 0.0062(19) 0.0034(19) -0.0033(19)
C31 0.035(2) 0.016(2) 0.030(2) 0.0088(18) 0.0004(19) -0.0048(19)
C32 0.037(2) 0.0128(19) 0.025(2) 0.0047(17) 0.0039(18) -0.0045(18)
C33 0.053(3) 0.031(3) 0.033(3) -0.004(2) -0.003(2) 0.010(2)
C34 0.040(3) 0.037(3) 0.038(3) 0.006(2) -0.003(2) -0.002(2)
C35 0.032(2) 0.0077(18) 0.023(2) -0.0034(16) -0.0006(17) -0.0035(17)
C36 0.032(2) 0.0115(19) 0.025(2) -0.0004(17) -0.0027(17) -0.0026(17)
C37 0.032(2) 0.0102(18) 0.020(2) -0.0011(16) 0.0031(17) -0.0017(17)
C38 0.042(3) 0.0095(19) 0.021(2) -0.0003(16) -0.0027(18) -0.0002(18)
C39 0.035(2) 0.0065(18) 0.029(2) 0.0017(17) 0.0030(18) 0.0028(17)
C40 0.037(2) 0.0118(19) 0.022(2) -0.0010(17) 0.0050(18) -0.0023(18)
C41 0.031(2) 0.034(3) 0.021(2) 0.0036(19) -0.0029(18) -0.001(2)
C42 0.039(3) 0.017(2) 0.033(2) 0.0035(19) 0.002(2) -0.002(2)
C43 0.030(2) 0.0128(19) 0.019(2) -0.0011(16) 0.0007(16) 0.0031(17)
C44 0.031(2) 0.0100(18) 0.020(2) -0.0017(16) -0.0020(17) 0.0014(17)
C45 0.027(2) 0.0135(19) 0.021(2) 0.0013(16) 0.0002(16) 0.0037(17)
C46 0.030(2) 0.0075(18) 0.026(2) 0.0013(16) -0.0015(17) -0.0003(16)
C47 0.034(2) 0.0112(19) 0.024(2) -0.0017(17) -0.0006(17) 0.0007(18)
C48 0.036(2) 0.013(2) 0.019(2) 0.0008(16) 0.0043(17) -0.0004(18)
C49 0.041(3) 0.013(2) 0.031(2) 0.0021(18) 0.004(2) -0.0005(19)
C50 0.045(3) 0.020(2) 0.028(2) -0.003(2) 0.003(2) -0.003(2)
C51 0.038(2) 0.0112(19) 0.018(2) 0.0043(16) -0.0031(17) -0.0021(18)
C52 0.036(3) 0.018(2) 0.030(2) 0.0052(19) -0.0030(19) -0.0014(19)
C53 0.047(3) 0.018(2) 0.033(2) -0.0003(19) -0.008(2) -0.006(2)
C54 0.055(3) 0.014(2) 0.029(2) -0.0015(18) -0.006(2) -0.002(2)
C55 0.047(3) 0.017(2) 0.020(2) 0.0017(17) -0.0035(19) 0.005(2)
C56 0.036(2) 0.012(2) 0.024(2) 0.0027(17) -0.0064(18) -0.0033(18)
C57 0.056(3) 0.028(3) 0.053(3) -0.007(3) -0.009(3) -0.011(3)
C58 0.048(3) 0.023(2) 0.038(3) -0.002(2) -0.006(2) 0.005(2)
B1 0.038(3) 0.013(2) 0.018(2) -0.0001(19) 0.0013(19) -0.002(2)

loop_
_atom_type_symbol
_atom_type_description
_atom_type_scat_dispersion_real
_atom_type_scat_dispersion_imag
_atom_type_scat_source
C C 0.0033 0.0016 'International Tables Vol C Tables 4.2.6.8 and 6.1.1.4'
H H 0.0000 0.0000 'International Tables Vol C Tables 4.2.6.8 and 6.1.1.4'
B B 0.0013 0.0007 'International Tables Vol C Tables 4.2.6.8 and 6.1.1.4'
Cl Cl 0.1484 0.1585 'International Tables Vol C Tables 4.2.6.8 and 6.1.1.4'
F F 0.0171 0.0103 'International Tables Vol C Tables 4.2.6.8 and 6.1.1.4'
N N 0.0061 0.0033 'International Tables Vol C Tables 4.2.6.8 and 6.1.1.4'
P P 0.1023 0.0942 'International Tables Vol C Tables 4.2.6.8 and 6.1.1.4'
Ti Ti 0.2776 0.4457 'International Tables Vol C Tables 4.2.6.8 and 6.1.1.4'

loop_
_diffrn_orient_matrix_type
_diffrn_orient_matrix_UB_11
_diffrn_orient_matrix_UB_12
_diffrn_orient_matrix_UB_13
_diffrn_orient_matrix_UB_21
_diffrn_orient_matrix_UB_22
_diffrn_orient_matrix_UB_23
_diffrn_orient_matrix_UB_31
_diffrn_orient_matrix_UB_32
_diffrn_orient_matrix_UB_33
'Nonius RMAT' -0.0209312 0.0473461 -0.0172008 -0.0494881 -0.0148410 0.0171038 0.0109529 0.0234242 0.0456036

loop_
_geom_angle_atom_site_label_1
_geom_angle_atom_site_label_2
_geom_angle_atom_site_label_3
_geom_angle
_geom_angle_site_symmetry_1
_geom_angle_site_symmetry_3
_geom_angle_publ_flag
N1 Ti1 N2 59.25(13) . . ?
N1 Ti1 Cl2 80.52(10) . . ?
N2 Ti1 Cl2 90.31(10) . . ?
N1 Ti1 Cl1 90.19(10) . . ?
N2 Ti1 Cl1 80.05(10) . . ?
Cl2 Ti1 Cl1 169.14(5) . . ?
N1 Ti1 Cl3 150.48(11) . . ?
N2 Ti1 Cl3 150.27(10) . . ?
Cl2 Ti1 Cl3 95.23(5) . . ?
Cl1 Ti1 Cl3 95.62(5) . . ?
N1 Ti1 C6 29.82(13) . . ?
N2 Ti1 C6 29.45(13) . . ?
Cl2 Ti1 C6 85.42(10) . . ?
Cl1 Ti1 C6 83.72(10) . . ?
Cl3 Ti1 C6 179.32(11) . . ?
N1 Ti1 P1 64.90(10) . . ?
N2 Ti1 P1 123.09(9) . . ?
Cl2 Ti1 P1 90.75(4) . . ?
Cl1 Ti1 P1 90.37(4) . . ?
Cl3 Ti1 P1 86.10(4) . . ?
C6 Ti1 P1 94.08(10) . . ?
N1 Ti1 P2 123.24(10) . . ?
N2 Ti1 P2 64.84(9) . . ?
Cl2 Ti1 P2 91.07(4) . . ?
Cl1 Ti1 P2 89.34(4) . . ?
Cl3 Ti1 P2 85.83(4) . . ?
C6 Ti1 P2 93.98(10) . . ?
P1 Ti1 P2 171.85(4) . . ?
C1 P1 C15 104.1(2) . . ?
C1 P1 C11 102.6(2) . . ?
C15 P1 C11 111.0(2) . . ?
C1 P1 Ti1 100.42(14) . . ?
C15 P1 Ti1 119.63(14) . . ?
C11 P1 Ti1 116.08(14) . . ?
C10 P2 C19 103.3(2) . . ?
C10 P2 C23 102.4(2) . . ?
C19 P2 C23 110.95(19) . . ?
C10 P2 Ti1 100.36(13) . . ?
C19 P2 Ti1 119.61(13) . . ?
C23 P2 Ti1 116.77(15) . . ?
C2 N1 C6 120.0(4) . . ?
C2 N1 Ti1 143.6(3) . . ?
C6 N1 Ti1 96.4(3) . . ?
C9 N2 C6 120.2(4) . . ?
C9 N2 Ti1 142.4(3) . . ?
C6 N2 Ti1 96.6(3) . . ?
C2 C1 P1 109.1(3) . . ?
C2 C1 H1A 109.9 . . ?
P1 C1 H1A 109.9 . . ?
C2 C1 H1B 109.9 . . ?
P1 C1 H1B 109.9 . . ?
H1A C1 H1B 108.3 . . ?
N1 C2 C3 118.9(4) . . ?
N1 C2 C1 113.5(4) . . ?
C3 C2 C1 127.5(4) . . ?
C4 C3 C2 120.5(4) . . ?
C4 C3 H3 119.7 . . ?
C2 C3 H3 119.7 . . ?
C3 C4 C5 120.5(4) . . ?
C3 C4 H4 119.7 . . ?
C5 C4 H4 119.7 . . ?
C6 C5 C4 114.5(4) . . ?
C6 C5 C7 113.3(4) . . ?
C4 C5 C7 132.2(4) . . ?
N2 C6 N1 107.7(3) . . ?
N2 C6 C5 126.9(4) . . ?
N1 C6 C5 125.4(4) . . ?
N2 C6 Ti1 53.9(2) . . ?
N1 C6 Ti1 53.8(2) . . ?
C5 C6 Ti1 178.3(3) . . ?
C8 C7 C5 120.4(4) . . ?
C8 C7 H7 119.8 . . ?
C5 C7 H7 119.8 . . ?
C7 C8 C9 120.8(4) . . ?
C7 C8 H8 119.6 . . ?
C9 C8 H8 119.6 . . ?
N2 C9 C8 118.1(4) . . ?
N2 C9 C10 114.8(4) . . ?
C8 C9 C10 127.0(4) . . ?
C9 C10 P2 109.3(3) . . ?
C9 C10 H10A 109.8 . . ?
P2 C10 H10A 109.8 . . ?
C9 C10 H10B 109.8 . . ?
P2 C10 H10B 109.8 . . ?
H10A C10 H10B 108.3 . . ?
C12 C11 C14 107.4(4) . . ?
C12 C11 C13 110.3(4) . . ?
C14 C11 C13 108.9(4) . . ?
C12 C11 P1 108.0(3) . . ?
C14 C11 P1 113.3(3) . . ?
C13 C11 P1 109.0(3) . . ?
C11 C12 H12A 109.5 . . ?
C11 C12 H12B 109.5 . . ?
H12A C12 H12B 109.5 . . ?
C11 C12 H12C 109.5 . . ?
H12A C12 H12C 109.5 . . ?
H12B C12 H12C 109.5 . . ?
C11 C13 H13A 109.5 . . ?
C11 C13 H13B 109.5 . . ?
H13A C13 H13B 109.5 . . ?
C11 C13 H13C 109.5 . . ?
H13A C13 H13C 109.5 . . ?
H13B C13 H13C 109.5 . . ?
C11 C14 H14A 109.5 . . ?
C11 C14 H14B 109.5 . . ?
H14A C14 H14B 109.5 . . ?
C11 C14 H14C 109.5 . . ?
H14A C14 H14C 109.5 . . ?
H14B C14 H14C 109.5 . . ?
C18 C15 C16 110.9(4) . . ?
C18 C15 C17 108.3(4) . . ?
C16 C15 C17 107.8(4) . . ?
C18 C15 P1 109.4(3) . . ?
C16 C15 P1 114.0(3) . . ?
C17 C15 P1 106.2(3) . . ?
C15 C16 H16A 109.5 . . ?
C15 C16 H16B 109.5 . . ?
H16A C16 H16B 109.5 . . ?
C15 C16 H16C 109.5 . . ?
H16A C16 H16C 109.5 . . ?
H16B C16 H16C 109.5 . . ?
C15 C17 H17A 109.5 . . ?
C15 C17 H17B 109.5 . . ?
H17A C17 H17B 109.5 . . ?
C15 C17 H17C 109.5 . . ?
H17A C17 H17C 109.5 . . ?
H17B C17 H17C 109.5 . . ?
C15 C18 H18A 109.5 . . ?
C15 C18 H18B 109.5 . . ?
H18A C18 H18B 109.5 . . ?
C15 C18 H18C 109.5 . . ?
H18A C18 H18C 109.5 . . ?
H18B C18 H18C 109.5 . . ?
C20 C19 C21 110.4(4) . . ?
C20 C19 C22 107.3(4) . . ?
C21 C19 C22 108.0(4) . . ?
C20 C19 P2 114.3(3) . . ?
C21 C19 P2 109.3(3) . . ?
C22 C19 P2 107.3(3) . . ?
C19 C20 H20A 109.5 . . ?
C19 C20 H20B 109.5 . . ?
H20A C20 H20B 109.5 . . ?
C19 C20 H20C 109.5 . . ?
H20A C20 H20C 109.5 . . ?
H20B C20 H20C 109.5 . . ?
C19 C21 H21A 109.5 . . ?
C19 C21 H21B 109.5 . . ?
H21A C21 H21B 109.5 . . ?
C19 C21 H21C 109.5 . . ?
H21A C21 H21C 109.5 . . ?
H21B C21 H21C 109.5 . . ?
C19 C22 H22A 109.5 . . ?
C19 C22 H22B 109.5 . . ?
H22A C22 H22B 109.5 . . ?
C19 C22 H22C 109.5 . . ?
H22A C22 H22C 109.5 . . ?
H22B C22 H22C 109.5 . . ?
C25 C23 C24 107.8(4) . . ?
C25 C23 C26 110.1(4) . . ?
C24 C23 C26 108.3(4) . . ?
C25 C23 P2 113.7(3) . . ?
C24 C23 P2 107.8(3) . . ?
C26 C23 P2 108.9(3) . . ?
C23 C24 H24A 109.5 . . ?
C23 C24 H24B 109.5 . . ?
H24A C24 H24B 109.5 . . ?
C23 C24 H24C 109.5 . . ?
H24A C24 H24C 109.5 . . ?
H24B C24 H24C 109.5 . . ?
C23 C25 H25A 109.5 . . ?
C23 C25 H25B 109.5 . . ?
H25A C25 H25B 109.5 . . ?
C23 C25 H25C 109.5 . . ?
H25A C25 H25C 109.5 . . ?
H25B C25 H25C 109.5 . . ?
C23 C26 H26A 109.5 . . ?
C23 C26 H26B 109.5 . . ?
H26A C26 H26B 109.5 . . ?
C23 C26 H26C 109.5 . . ?
H26A C26 H26C 109.5 . . ?
H26B C26 H26C 109.5 . . ?
C32 C27 C28 114.5(4) . . ?
C32 C27 B1 124.6(4) . . ?
C28 C27 B1 120.6(4) . . ?
C29 C28 C27 123.2(4) . . ?
C29 C28 H28 118.4 . . ?
C27 C28 H28 118.4 . . ?
C28 C29 C30 120.8(4) . . ?
C28 C29 C33 118.9(4) . . ?
C30 C29 C33 120.3(4) . . ?
C29 C30 C31 118.0(4) . . ?
C29 C30 H30 121.0 . . ?
C31 C30 H30 121.0 . . ?
C32 C31 C30 120.3(4) . . ?
C32 C31 C34 119.6(4) . . ?
C30 C31 C34 120.0(4) . . ?
C31 C32 C27 123.1(4) . . ?
C31 C32 H32 118.5 . . ?
C27 C32 H32 118.5 . . ?
F1 C33 F2 106.0(5) . . ?
F1 C33 F3 105.7(4) . . ?
F2 C33 F3 105.8(4) . . ?
F1 C33 C29 112.3(4) . . ?
F2 C33 C29 112.2(4) . . ?
F3 C33 C29 114.2(4) . . ?
F4 C34 F5 106.0(4) . . ?
F4 C34 F6 105.5(4) . . ?
F5 C34 F6 105.0(4) . . ?
F4 C34 C31 113.4(4) . . ?
F5 C34 C31 113.4(4) . . ?
F6 C34 C31 112.8(4) . . ?
C36 C35 C40 115.1(4) . . ?
C36 C35 B1 124.4(4) . . ?
C40 C35 B1 120.4(3) . . ?
C37 C36 C35 122.8(4) . . ?
C37 C36 H36 118.6 . . ?
C35 C36 H36 118.6 . . ?
C38 C37 C36 120.3(4) . . ?
C38 C37 C41 120.5(4) . . ?
C36 C37 C41 119.2(4) . . ?
C37 C38 C39 118.9(4) . . ?
C37 C38 H38 120.5 . . ?
C39 C38 H38 120.5 . . ?
C38 C39 C40 119.6(4) . . ?
C38 C39 C42 121.6(4) . . ?
C40 C39 C42 118.8(4) . . ?
C39 C40 C35 123.2(4) . . ?
C39 C40 H40 118.4 . . ?
C35 C40 H40 118.4 . . ?
F8 C41 F9 106.8(4) . . ?
F8 C41 F7 105.7(3) . . ?
F9 C41 F7 105.8(3) . . ?
F8 C41 C37 112.8(3) . . ?
F9 C41 C37 112.3(3) . . ?
F7 C41 C37 112.8(3) . . ?
F11 C42 F12 106.3(3) . . ?
F11 C42 F10 105.4(3) . . ?
F12 C42 F10 105.3(3) . . ?
F11 C42 C39 114.3(3) . . ?
F12 C42 C39 112.3(4) . . ?
F10 C42 C39 112.6(3) . . ?
C48 C43 C44 115.3(3) . . ?
C48 C43 B1 121.7(3) . . ?
C44 C43 B1 122.4(3) . . ?
C45 C44 C43 122.5(4) . . ?
C45 C44 H44 118.8 . . ?
C43 C44 H44 118.8 . . ?
C46 C45 C44 120.8(3) . . ?
C46 C45 C49 120.7(3) . . ?
C44 C45 C49 118.6(3) . . ?
C47 C46 C45 118.0(3) . . ?
C47 C46 H46 121.0 . . ?
C45 C46 H46 121.0 . . ?
C46 C47 C48 120.9(4) . . ?
C46 C47 C50 120.0(3) . . ?
C48 C47 C50 119.1(3) . . ?
C43 C48 C47 122.6(4) . . ?
C43 C48 H48 118.7 . . ?
C47 C48 H48 118.7 . . ?
F13 C49 F15 106.8(3) . . ?
F13 C49 F14 105.6(3) . . ?
F15 C49 F14 105.7(3) . . ?
F13 C49 C45 112.7(3) . . ?
F15 C49 C45 112.9(3) . . ?
F14 C49 C45 112.6(3) . . ?
F16 C50 F18 106.6(4) . . ?
F16 C50 F17 106.3(4) . . ?
F18 C50 F17 105.2(3) . . ?
F16 C50 C47 113.0(3) . . ?
F18 C50 C47 113.0(3) . . ?
F17 C50 C47 112.2(4) . . ?
C56 C51 C52 115.5(4) . . ?
C56 C51 B1 123.8(4) . . ?
C52 C51 B1 120.5(4) . . ?
C53 C52 C51 122.5(4) . . ?
C53 C52 H52 118.8 . . ?
C51 C52 H52 118.8 . . ?
C54 C53 C52 120.5(4) . . ?
C54 C53 C57 120.5(4) . . ?
C52 C53 C57 119.0(4) . . ?
C53 C54 C55 119.1(4) . . ?
C53 C54 H54 120.4 . . ?
C55 C54 H54 120.4 . . ?
C54 C55 C56 119.9(4) . . ?
C54 C55 C58 119.4(4) . . ?
C56 C55 C58 120.7(4) . . ?
C55 C56 C51 122.4(4) . . ?
C55 C56 H56 118.8 . . ?
C51 C56 H56 118.8 . . ?
F20 C57 F19 105.1(5) . . ?
F20 C57 F21 107.8(4) . . ?
F19 C57 F21 105.0(4) . . ?
F20 C57 C53 112.4(4) . . ?
F19 C57 C53 112.4(4) . . ?
F21 C57 C53 113.4(4) . . ?
F23 C58 F24 105.5(4) . . ?
F23 C58 F22 105.1(4) . . ?
F24 C58 F22 104.9(4) . . ?
F23 C58 C55 113.7(4) . . ?
F24 C58 C55 113.5(4) . . ?
F22 C58 C55 113.4(4) . . ?
C27 B1 C51 112.6(3) . . ?
C27 B1 C43 103.9(3) . . ?
C51 B1 C43 113.4(3) . . ?
C27 B1 C35 112.5(3) . . ?
C51 B1 C35 104.5(3) . . ?
C43 B1 C35 110.1(3) . . ?

loop_
_geom_bond_atom_site_label_1
_geom_bond_atom_site_label_2
_geom_bond_distance
_geom_bond_site_symmetry_2
_geom_bond_publ_flag
Ti1 N1 2.197(3) . ?
Ti1 N2 2.202(3) . ?
Ti1 Cl2 2.2637(13) . ?
Ti1 Cl1 2.2680(13) . ?
Ti1 Cl3 2.2822(12) . ?
Ti1 C6 2.706(4) . ?
Ti1 P1 2.8474(13) . ?
Ti1 P2 2.8618(13) . ?
P1 C1 1.870(4) . ?
P1 C15 1.886(4) . ?
P1 C11 1.893(4) . ?
P2 C10 1.867(4) . ?
P2 C19 1.890(4) . ?
P2 C23 1.891(4) . ?
N1 C2 1.313(5) . ?
N1 C6 1.354(6) . ?
N2 C9 1.315(5) . ?
N2 C6 1.339(5) . ?
C1 C2 1.495(6) . ?
C1 H1A 0.9900 . ?
C1 H1B 0.9900 . ?
C2 C3 1.422(6) . ?
C3 C4 1.372(7) . ?
C3 H3 0.9500 . ?
C4 C5 1.411(7) . ?
C4 H4 0.9500 . ?
C5 C6 1.378(6) . ?
C5 C7 1.418(7) . ?
C7 C8 1.381(7) . ?
C7 H7 0.9500 . ?
C8 C9 1.427(6) . ?
C8 H8 0.9500 . ?
C9 C10 1.491(6) . ?
C10 H10A 0.9900 . ?
C10 H10B 0.9900 . ?
C11 C12 1.531(6) . ?
C11 C14 1.535(6) . ?
C11 C13 1.547(6) . ?
C12 H12A 0.9800 . ?
C12 H12B 0.9800 . ?
C12 H12C 0.9800 . ?
C13 H13A 0.9800 . ?
C13 H13B 0.9800 . ?
C13 H13C 0.9800 . ?
C14 H14A 0.9800 . ?
C14 H14B 0.9800 . ?
C14 H14C 0.9800 . ?
C15 C18 1.521(6) . ?
C15 C16 1.527(7) . ?
C15 C17 1.534(6) . ?
C16 H16A 0.9800 . ?
C16 H16B 0.9800 . ?
C16 H16C 0.9800 . ?
C17 H17A 0.9800 . ?
C17 H17B 0.9800 . ?
C17 H17C 0.9800 . ?
C18 H18A 0.9800 . ?
C18 H18B 0.9800 . ?
C18 H18C 0.9800 . ?
C19 C20 1.532(6) . ?
C19 C21 1.533(6) . ?
C19 C22 1.536(6) . ?
C20 H20A 0.9800 . ?
C20 H20B 0.9800 . ?
C20 H20C 0.9800 . ?
C21 H21A 0.9800 . ?
C21 H21B 0.9800 . ?
C21 H21C 0.9800 . ?
C22 H22A 0.9800 . ?
C22 H22B 0.9800 . ?
C22 H22C 0.9800 . ?
C23 C25 1.525(6) . ?
C23 C24 1.536(6) . ?
C23 C26 1.537(6) . ?
C24 H24A 0.9800 . ?
C24 H24B 0.9800 . ?
C24 H24C 0.9800 . ?
C25 H25A 0.9800 . ?
C25 H25B 0.9800 . ?
C25 H25C 0.9800 . ?
C26 H26A 0.9800 . ?
C26 H26B 0.9800 . ?
C26 H26C 0.9800 . ?
F1 C33 1.299(6) . ?
F2 C33 1.307(6) . ?
F3 C33 1.312(5) . ?
F4 C34 1.335(6) . ?
F5 C34 1.337(5) . ?
F6 C34 1.340(6) . ?
F7 C41 1.338(5) . ?
F8 C41 1.330(5) . ?
F9 C41 1.334(5) . ?
F10 C42 1.348(5) . ?
F11 C42 1.336(5) . ?
F12 C42 1.344(5) . ?
F13 C49 1.326(5) . ?
F14 C49 1.350(5) . ?
F15 C49 1.340(5) . ?
F16 C50 1.325(5) . ?
F17 C50 1.343(5) . ?
F18 C50 1.341(5) . ?
F19 C57 1.328(6) . ?
F20 C57 1.319(6) . ?
F21 C57 1.329(6) . ?
F22 C58 1.347(5) . ?
F23 C58 1.328(5) . ?
F24 C58 1.334(5) . ?
C27 C32 1.395(6) . ?
C27 C28 1.406(6) . ?
C27 B1 1.638(6) . ?
C28 C29 1.370(6) . ?
C28 H28 0.9500 . ?
C29 C30 1.386(6) . ?
C29 C33 1.496(6) . ?
C30 C31 1.389(6) . ?
C30 H30 0.9500 . ?
C31 C32 1.387(6) . ?
C31 C34 1.489(6) . ?
C32 H32 0.9500 . ?
C35 C36 1.391(5) . ?
C35 C40 1.395(6) . ?
C35 B1 1.644(6) . ?
C36 C37 1.391(5) . ?
C36 H36 0.9500 . ?
C37 C38 1.377(6) . ?
C37 C41 1.491(6) . ?
C38 C39 1.385(6) . ?
C38 H38 0.9500 . ?
C39 C40 1.392(5) . ?
C39 C42 1.478(6) . ?
C40 H40 0.9500 . ?
C43 C48 1.392(5) . ?
C43 C44 1.397(5) . ?
C43 B1 1.642(6) . ?
C44 C45 1.394(5) . ?
C44 H44 0.9500 . ?
C45 C46 1.383(5) . ?
C45 C49 1.496(5) . ?
C46 C47 1.377(5) . ?
C46 H46 0.9500 . ?
C47 C48 1.395(5) . ?
C47 C50 1.493(6) . ?
C48 H48 0.9500 . ?
C51 C56 1.401(6) . ?
C51 C52 1.403(6) . ?
C51 B1 1.641(6) . ?
C52 C53 1.389(6) . ?
C52 H52 0.9500 . ?
C53 C54 1.372(6) . ?
C53 C57 1.495(7) . ?
C54 C55 1.392(6) . ?
C54 H54 0.9500 . ?
C55 C56 1.393(6) . ?
C55 C58 1.479(6) . ?
C56 H56 0.9500 . ?

loop_
_geom_torsion_atom_site_label_1
_geom_torsion_atom_site_label_2
_geom_torsion_atom_site_label_3
_geom_torsion_atom_site_label_4
_geom_torsion
_geom_torsion_site_symmetry_1
_geom_torsion_site_symmetry_2
_geom_torsion_site_symmetry_3
_geom_torsion_site_symmetry_4
_geom_torsion_publ_flag
C15 P1 C1 C2 -153.6(3) . . . . ?
C11 P1 C1 C2 90.6(3) . . . . ?
Ti1 P1 C1 C2 -29.3(3) . . . . ?
C6 N1 C2 C3 -1.8(6) . . . . ?
Ti1 N1 C2 C3 -179.0(4) . . . . ?
C6 N1 C2 C1 175.8(4) . . . . ?
Ti1 N1 C2 C1 -1.4(7) . . . . ?
P1 C1 C2 N1 24.7(5) . . . . ?
P1 C1 C2 C3 -157.9(4) . . . . ?
N1 C2 C3 C4 -0.8(7) . . . . ?
C1 C2 C3 C4 -178.0(4) . . . . ?
C2 C3 C4 C5 1.8(7) . . . . ?
C3 C4 C5 C6 -0.3(7) . . . . ?
C3 C4 C5 C7 -178.8(5) . . . . ?
C9 N2 C6 N1 -174.1(4) . . . . ?
Ti1 N2 C6 N1 -2.0(4) . . . . ?
C9 N2 C6 C5 5.9(7) . . . . ?
Ti1 N2 C6 C5 178.1(4) . . . . ?
C9 N2 C6 Ti1 -172.2(5) . . . . ?
C2 N1 C6 N2 -176.3(4) . . . . ?
Ti1 N1 C6 N2 2.0(4) . . . . ?
C2 N1 C6 C5 3.6(7) . . . . ?
Ti1 N1 C6 C5 -178.1(4) . . . . ?
C2 N1 C6 Ti1 -178.3(5) . . . . ?
C4 C5 C6 N2 177.5(4) . . . . ?
C7 C5 C6 N2 -3.7(7) . . . . ?
C4 C5 C6 N1 -2.5(7) . . . . ?
C7 C5 C6 N1 176.4(4) . . . . ?
C6 C5 C7 C8 -0.1(7) . . . . ?
C4 C5 C7 C8 178.4(5) . . . . ?
C5 C7 C8 C9 1.7(7) . . . . ?
C6 N2 C9 C8 -3.8(6) . . . . ?
Ti1 N2 C9 C8 -171.0(3) . . . . ?
C6 N2 C9 C10 173.0(4) . . . . ?
Ti1 N2 C9 C10 5.8(7) . . . . ?
C7 C8 C9 N2 0.3(7) . . . . ?
C7 C8 C9 C10 -176.1(5) . . . . ?
N2 C9 C10 P2 20.8(5) . . . . ?
C8 C9 C10 P2 -162.8(4) . . . . ?
C19 P2 C10 C9 -151.8(3) . . . . ?
C23 P2 C10 C9 92.8(3) . . . . ?
Ti1 P2 C10 C9 -27.8(3) . . . . ?
C1 P1 C11 C12 -48.8(4) . . . . ?
C15 P1 C11 C12 -159.4(3) . . . . ?
Ti1 P1 C11 C12 59.6(3) . . . . ?
C1 P1 C11 C14 70.0(4) . . . . ?
C15 P1 C11 C14 -40.6(4) . . . . ?
Ti1 P1 C11 C14 178.4(3) . . . . ?
C1 P1 C11 C13 -168.6(3) . . . . ?
C15 P1 C11 C13 80.8(3) . . . . ?
Ti1 P1 C11 C13 -60.2(3) . . . . ?
C1 P1 C15 C18 -166.4(3) . . . . ?
C11 P1 C15 C18 -56.7(4) . . . . ?
Ti1 P1 C15 C18 82.7(3) . . . . ?
C1 P1 C15 C16 -41.6(4) . . . . ?
C11 P1 C15 C16 68.1(4) . . . . ?
Ti1 P1 C15 C16 -152.5(3) . . . . ?
C1 P1 C15 C17 77.0(3) . . . . ?
C11 P1 C15 C17 -173.4(3) . . . . ?
Ti1 P1 C15 C17 -34.0(4) . . . . ?
C10 P2 C19 C20 -39.9(3) . . . . ?
C23 P2 C19 C20 69.2(4) . . . . ?
Ti1 P2 C19 C20 -150.2(3) . . . . ?
C10 P2 C19 C21 -164.2(3) . . . . ?
C23 P2 C19 C21 -55.1(3) . . . . ?
Ti1 P2 C19 C21 85.5(3) . . . . ?
C10 P2 C19 C22 78.9(3) . . . . ?
C23 P2 C19 C22 -171.9(3) . . . . ?
Ti1 P2 C19 C22 -31.4(3) . . . . ?
C10 P2 C23 C25 69.1(3) . . . . ?
C19 P2 C23 C25 -40.6(4) . . . . ?
Ti1 P2 C23 C25 177.7(3) . . . . ?
C10 P2 C23 C24 -50.4(4) . . . . ?
C19 P2 C23 C24 -160.1(3) . . . . ?
Ti1 P2 C23 C24 58.2(3) . . . . ?
C10 P2 C23 C26 -167.7(3) . . . . ?
C19 P2 C23 C26 82.6(3) . . . . ?
Ti1 P2 C23 C26 -59.2(3) . . . . ?
C32 C27 C28 C29 -3.2(6) . . . . ?
B1 C27 C28 C29 -177.4(4) . . . . ?
C27 C28 C29 C30 1.6(6) . . . . ?
C27 C28 C29 C33 -175.3(4) . . . . ?
C28 C29 C30 C31 0.4(6) . . . . ?
C33 C29 C30 C31 177.2(4) . . . . ?
C29 C30 C31 C32 -0.4(6) . . . . ?
C29 C30 C31 C34 -177.7(4) . . . . ?
C30 C31 C32 C27 -1.5(6) . . . . ?
C34 C31 C32 C27 175.8(4) . . . . ?
C28 C27 C32 C31 3.1(6) . . . . ?
B1 C27 C32 C31 177.0(4) . . . . ?
C28 C29 C33 F1 66.1(6) . . . . ?
C30 C29 C33 F1 -110.8(5) . . . . ?
C28 C29 C33 F2 -53.2(6) . . . . ?
C30 C29 C33 F2 129.9(5) . . . . ?
C28 C29 C33 F3 -173.6(4) . . . . ?
C30 C29 C33 F3 9.5(6) . . . . ?
C32 C31 C34 F4 163.0(4) . . . . ?
C30 C31 C34 F4 -19.7(6) . . . . ?
C32 C31 C34 F5 42.1(6) . . . . ?
C30 C31 C34 F5 -140.7(4) . . . . ?
C32 C31 C34 F6 -77.1(5) . . . . ?
C30 C31 C34 F6 100.1(5) . . . . ?
C40 C35 C36 C37 -2.0(6) . . . . ?
B1 C35 C36 C37 179.5(3) . . . . ?
C35 C36 C37 C38 0.8(6) . . . . ?
C35 C36 C37 C41 -179.4(4) . . . . ?
C36 C37 C38 C39 1.0(6) . . . . ?
C41 C37 C38 C39 -178.8(4) . . . . ?
C37 C38 C39 C40 -1.3(6) . . . . ?
C37 C38 C39 C42 178.7(4) . . . . ?
C38 C39 C40 C35 0.0(6) . . . . ?
C42 C39 C40 C35 180.0(4) . . . . ?
C36 C35 C40 C39 1.7(6) . . . . ?
B1 C35 C40 C39 -179.8(3) . . . . ?
C38 C37 C41 F8 -20.1(6) . . . . ?
C36 C37 C41 F8 160.1(4) . . . . ?
C38 C37 C41 F9 100.7(4) . . . . ?
C36 C37 C41 F9 -79.1(5) . . . . ?
C38 C37 C41 F7 -139.8(4) . . . . ?
C36 C37 C41 F7 40.4(5) . . . . ?
C38 C39 C42 F11 -2.3(6) . . . . ?
C40 C39 C42 F11 177.7(3) . . . . ?
C38 C39 C42 F12 -123.5(4) . . . . ?
C40 C39 C42 F12 56.5(5) . . . . ?
C38 C39 C42 F10 117.9(4) . . . . ?
C40 C39 C42 F10 -62.1(5) . . . . ?
C48 C43 C44 C45 -0.1(6) . . . . ?
B1 C43 C44 C45 -171.4(4) . . . . ?
C43 C44 C45 C46 1.2(6) . . . . ?
C43 C44 C45 C49 -178.7(4) . . . . ?
C44 C45 C46 C47 -2.0(6) . . . . ?
C49 C45 C46 C47 177.9(4) . . . . ?
C45 C46 C47 C48 1.9(6) . . . . ?
C45 C46 C47 C50 178.9(4) . . . . ?
C44 C43 C48 C47 -0.1(6) . . . . ?
B1 C43 C48 C47 171.3(4) . . . . ?
C46 C47 C48 C43 -0.8(6) . . . . ?
C50 C47 C48 C43 -177.8(4) . . . . ?
C46 C45 C49 F13 -99.6(4) . . . . ?
C44 C45 C49 F13 80.3(5) . . . . ?
C46 C45 C49 F15 21.5(6) . . . . ?
C44 C45 C49 F15 -158.6(4) . . . . ?
C46 C45 C49 F14 141.1(4) . . . . ?
C44 C45 C49 F14 -39.0(5) . . . . ?
C46 C47 C50 F16 23.5(6) . . . . ?
C48 C47 C50 F16 -159.5(4) . . . . ?
C46 C47 C50 F18 144.6(4) . . . . ?
C48 C47 C50 F18 -38.4(5) . . . . ?
C46 C47 C50 F17 -96.7(4) . . . . ?
C48 C47 C50 F17 80.3(5) . . . . ?
C56 C51 C52 C53 2.0(6) . . . . ?
B1 C51 C52 C53 177.9(4) . . . . ?
C51 C52 C53 C54 -0.4(6) . . . . ?
C51 C52 C53 C57 178.4(4) . . . . ?
C52 C53 C54 C55 -1.6(6) . . . . ?
C57 C53 C54 C55 179.6(4) . . . . ?
C53 C54 C55 C56 1.8(6) . . . . ?
C53 C54 C55 C58 -176.2(4) . . . . ?
C54 C55 C56 C51 0.0(6) . . . . ?
C58 C55 C56 C51 177.9(4) . . . . ?
C52 C51 C56 C55 -1.8(6) . . . . ?
B1 C51 C56 C55 -177.5(4) . . . . ?
C54 C53 C57 F20 105.1(5) . . . . ?
C52 C53 C57 F20 -73.8(6) . . . . ?
C54 C53 C57 F19 -136.6(5) . . . . ?
C52 C53 C57 F19 44.6(6) . . . . ?
C54 C53 C57 F21 -17.6(7) . . . . ?
C52 C53 C57 F21 163.6(4) . . . . ?
C54 C55 C58 F23 -34.5(6) . . . . ?
C56 C55 C58 F23 147.6(4) . . . . ?
C54 C55 C58 F24 86.0(5) . . . . ?
C56 C55 C58 F24 -91.9(5) . . . . ?
C54 C55 C58 F22 -154.5(4) . . . . ?
C56 C55 C58 F22 27.6(6) . . . . ?
C32 C27 B1 C51 26.2(5) . . . . ?
C28 C27 B1 C51 -160.2(3) . . . . ?
C32 C27 B1 C43 -96.9(4) . . . . ?
C28 C27 B1 C43 76.7(4) . . . . ?
C32 C27 B1 C35 144.0(4) . . . . ?
C28 C27 B1 C35 -42.4(5) . . . . ?
C56 C51 B1 C27 -146.9(4) . . . . ?
C52 C51 B1 C27 37.6(5) . . . . ?
C56 C51 B1 C43 -29.2(5) . . . . ?
C52 C51 B1 C43 155.3(4) . . . . ?
C56 C51 B1 C35 90.7(4) . . . . ?
C52 C51 B1 C35 -84.8(4) . . . . ?
C48 C43 B1 C27 -86.4(4) . . . . ?
C44 C43 B1 C27 84.3(4) . . . . ?
C48 C43 B1 C51 151.0(4) . . . . ?
C44 C43 B1 C51 -38.3(5) . . . . ?
C48 C43 B1 C35 34.2(5) . . . . ?
C44 C43 B1 C35 -155.0(4) . . . . ?
C36 C35 B1 C27 -21.6(5) . . . . ?
C40 C35 B1 C27 160.0(3) . . . . ?
C36 C35 B1 C51 100.9(4) . . . . ?
C40 C35 B1 C51 -77.5(4) . . . . ?
C36 C35 B1 C43 -136.9(4) . . . . ?
C40 C35 B1 C43 44.7(5) . . . . ?
